data_9009270
loop_
_publ_author_name
'Schuckmann, W.'

_publ_section_title
;
 Zur kristallstruktur des calcium-borates Ca3(BO3)2
;
_journal_name_full 'Neues Jahrbuch fur Mineralogie, Monatshefte'
_journal_page_first 142
_journal_page_last 144
_journal_volume 1969
_journal_year 1969
_chemical_compound_source Synthetic
_chemical_formula_sum 'B2 Ca3 O6'
_chemical_name_mineral Takedaite
_space_group_IT_number 167
_symmetry_space_group_name_Hall '-R 3 2"c'
_symmetry_space_group_name_H-M 'R -3 c :H'
_cell_angle_alpha 90
_cell_angle_beta 90
_cell_angle_gamma 120
_cell_length_a 8.631
_cell_length_b 8.631
_cell_length_c 11.855
_cell_formula_units_Z 6
_cell_volume 764.812
_database_code_amcsd 0014736
_exptl_crystal_density_diffrn 3.099
_cod_original_cell_volume 764.811
_cod_original_sg_symbol_H-M 'R -3 c'
_cod_original_formula_sum 'Ca3 B2 O6'
_cod_database_code 9009270

loop_
_space_group_symop_operation_xyz
x,y,z
2/3+x,1/3+y,1/3+z
1/3+x,2/3+y,2/3+z
x,x-y,1/2+z
2/3+x,1/3+x-y,5/6+z
1/3+x,2/3+x-y,1/6+z
y,x,1/2-z
2/3+y,1/3+x,5/6-z
1/3+y,2/3+x,1/6-z
-x+y,y,1/2+z
2/3-x+y,1/3+y,5/6+z
1/3-x+y,2/3+y,1/6+z
-x,-x+y,1/2-z
2/3-x,1/3-x+y,5/6-z
1/3-x,2/3-x+y,1/6-z
-y,-x,1/2+z
2/3-y,1/3-x,5/6+z
1/3-y,2/3-x,1/6+z
x-y,-y,1/2-z
2/3+x-y,1/3-y,5/6-z
1/3+x-y,2/3-y,1/6-z
y,-x+y,-z
2/3+y,1/3-x+y,1/3-z
1/3+y,2/3-x+y,2/3-z
-x+y,-x,z
2/3-x+y,1/3-x,1/3+z
1/3-x+y,2/3-x,2/3+z
-x,-y,-z
2/3-x,1/3-y,1/3-z
1/3-x,2/3-y,2/3-z
-y,x-y,z
2/3-y,1/3+x-y,1/3+z
1/3-y,2/3+x-y,2/3+z
x-y,x,-z
2/3+x-y,1/3+x,1/3-z
1/3+x-y,2/3+x,2/3-z

loop_
_atom_site_aniso_label
_atom_site_aniso_U_11
_atom_site_aniso_U_22
_atom_site_aniso_U_33
_atom_site_aniso_U_12
_atom_site_aniso_U_13
_atom_site_aniso_U_23
Ca 0.00504 0.00628 0.00968 0.00314 0.00072 0.00148
B 0.00659 0.00659 0.00719 0.00331 0.00000 0.00000
O 0.00665 0.00795 0.01602 0.00419 -0.00265 -0.00045

loop_
_atom_site_label
_atom_site_fract_x
_atom_site_fract_y
_atom_site_fract_z
Ca 0.35806 0.00000 0.25000
B 0.00000 0.00000 0.11780
O 0.16580 0.01270 0.11509

loop_
_cod_related_entry_id
_cod_related_entry_database
_cod_related_entry_code
1 AMCSD 0014736
